data_4114291
loop_
_publ_author_name
'Eric Fillion'
'Nicholas J. Taylor'

_publ_section_title
;
 Cine-Substitution in the Stille Coupling: Evidence for the Carbenoid
 Reactivity of sp3-gem-Organodimetallic Iodopalladio-trialkylstannylalkane
 Intermediates
;
_journal_name_full 'Journal of the American Chemical Society'
_journal_page_first 12700
_journal_page_last 12701
_journal_paper_doi 10.1021/ja037409j
_journal_volume 125
_journal_year 2003
_chemical_formula_sum 'C28 H46 Cl6 Fe I2 P2 Pd'
_chemical_formula_weight 1073.34
_chemical_name_systematic
; 
 ? 
;
_space_group_IT_number 14
_symmetry_cell_setting monoclinic
_symmetry_space_group_name_Hall '-P 2yn'
_symmetry_space_group_name_H-M 'P 1 21/n 1'
_atom_sites_solution_hydrogens geom
_atom_sites_solution_primary 'Patterson and Fourier'
_atom_sites_solution_secondary difmap
_audit_creation_method SHELXL-97
_cell_angle_alpha 90.00
_cell_angle_beta 109.591(2)
_cell_angle_gamma 90.00
_cell_formula_units_Z 4
_cell_length_a 15.8823(11)
_cell_length_b 12.4917(9)
_cell_length_c 21.3487(15)
_cell_measurement_reflns_used 6724
_cell_measurement_temperature 150(1)
_cell_measurement_theta_max 30.03
_cell_measurement_theta_min 2.54
_cell_volume 3990.3(5)
_computing_cell_refinement SAINT
_computing_data_collection SMART
_computing_data_reduction SAINT
_computing_molecular_graphics SHELXTL
_computing_publication_material SHELXTL
_computing_structure_refinement SHELXTL
_computing_structure_solution SHELXTL
_diffrn_ambient_temperature 150(1)
_diffrn_measured_fraction_theta_full 0.994
_diffrn_measured_fraction_theta_max 0.994
_diffrn_measurement_device_type 'Bruker APEX'
_diffrn_measurement_method Omega
_diffrn_radiation_monochromator graphite
_diffrn_radiation_source 'fine-focus sealed tube'
_diffrn_radiation_type MoK\a
_diffrn_radiation_wavelength 0.71073
_diffrn_reflns_av_R_equivalents 0.0443
_diffrn_reflns_av_sigmaI/netI 0.0435
_diffrn_reflns_limit_h_max 20
_diffrn_reflns_limit_h_min -22
_diffrn_reflns_limit_k_max 17
_diffrn_reflns_limit_k_min -17
_diffrn_reflns_limit_l_max 30
_diffrn_reflns_limit_l_min -29
_diffrn_reflns_number 37284
_diffrn_reflns_theta_full 30.04
_diffrn_reflns_theta_max 30.04
_diffrn_reflns_theta_min 1.40
_exptl_absorpt_coefficient_mu 2.862
_exptl_absorpt_correction_T_max 0.8687
_exptl_absorpt_correction_T_min 0.6092
_exptl_absorpt_correction_type integration
_exptl_absorpt_process_details 'Face-indexed analytical'
_exptl_crystal_colour red-black
_exptl_crystal_density_diffrn 1.787
_exptl_crystal_description Plate
_exptl_crystal_F_000 2096
_exptl_crystal_size_max 0.18
_exptl_crystal_size_mid 0.18
_exptl_crystal_size_min 0.048
_refine_diff_density_max 1.190
_refine_diff_density_min -1.219
_refine_diff_density_rms 0.125
_refine_ls_extinction_method none
_refine_ls_goodness_of_fit_ref 1.371
_refine_ls_hydrogen_treatment mixed
_refine_ls_matrix_type full
_refine_ls_number_parameters 373
_refine_ls_number_reflns 11631
_refine_ls_number_restraints 0
_refine_ls_restrained_S_all 1.371
_refine_ls_R_factor_all 0.0592
_refine_ls_R_factor_gt 0.0494
_refine_ls_shift/su_max 0.001
_refine_ls_shift/su_mean 0.000
_refine_ls_structure_factor_coef Fsqd
_refine_ls_weighting_details 'calc w=1/[\s^2^(Fo^2^)+(0.0200P)^2^+0.0000P] where P=(Fo^2^+2Fc^2^)/3'
_refine_ls_weighting_scheme calc
_refine_ls_wR_factor_gt 0.0841
_refine_ls_wR_factor_ref 0.0866
_reflns_number_gt 10218
_reflns_number_total 11631
_reflns_threshold_expression >2sigma(I)
_cod_data_source_file ja037409jsi20030719_052047.cif
_cod_data_source_block ef1141m
_cod_depositor_comments
;
The following automatic conversions were performed:

'_exptl_absorpt_correction_type' value 'Integration' changed to
'integration' according to the built-in table from CIF Core
dictionary named 'cif_core.dic' version 2.4.1 from 2010-06-29.

Automatic conversion script
Id: cif_fix_values 1715 2011-07-08 13:25:40Z adriana 
;
_cod_original_formula_sum 'C28 H46 Cl6 Fe1 I2 P2 Pd1'
_cod_database_code 4114291

loop_
_symmetry_equiv_pos_as_xyz
'x, y, z'
'-x+1/2, y+1/2, -z+1/2'
'-x, -y, -z'
'x-1/2, -y-1/2, z-1/2'

loop_
_atom_site_label
_atom_site_type_symbol
_atom_site_fract_x
_atom_site_fract_y
_atom_site_fract_z
_atom_site_U_iso_or_equiv
_atom_site_adp_type
_atom_site_occupancy
_atom_site_symmetry_multiplicity
_atom_site_calc_flag
_atom_site_refinement_flags
I1 I 0.316003(16) 0.22435(2) 0.347410(12) 0.02712(6) Uani 1 1 d .
I2 I 0.690426(18) 0.04912(2) 0.311711(13) 0.03102(7) Uani 1 1 d .
Pd1 Pd 0.145134(17) 0.22626(2) 0.322382(12) 0.01771(6) Uani 1 1 d .
Fe1 Fe -0.04644(3) 0.23460(4) 0.30033(2) 0.01946(11) Uani 1 1 d .
P1 P 0.14886(6) 0.21881(7) 0.43011(4) 0.02095(19) Uani 1 1 d .
P2 P 0.09447(6) 0.23334(7) 0.20828(4) 0.01915(18) Uani 1 1 d .
C1 C 0.0333(2) 0.2560(3) 0.40109(16) 0.0214(7) Uani 1 1 d .
C2 C 0.0039(2) 0.3575(3) 0.36650(16) 0.0231(7) Uani 1 1 d .
H2 H 0.0422 0.4118 0.3603 0.028 Uiso 1 1 calc R
C3 C -0.0891(3) 0.3621(3) 0.34413(18) 0.0292(9) Uani 1 1 d .
H3 H -0.1250 0.4203 0.3215 0.035 Uiso 1 1 calc R
C4 C -0.1203(3) 0.2641(3) 0.36138(19) 0.0330(9) Uani 1 1 d .
H4 H -0.1813 0.2453 0.3517 0.040 Uiso 1 1 calc R
C5 C -0.0469(3) 0.1987(3) 0.39521(17) 0.0282(8) Uani 1 1 d .
H5 H -0.0501 0.1284 0.4114 0.034 Uiso 1 1 calc R
C6 C -0.0143(2) 0.2057(3) 0.21221(16) 0.0212(7) Uani 1 1 d .
C7 C -0.0363(3) 0.1082(3) 0.24076(18) 0.0263(8) Uani 1 1 d .
H7 H 0.0025 0.0489 0.2566 0.032 Uiso 1 1 calc R
C8 C -0.1242(3) 0.1161(3) 0.24108(18) 0.0300(9) Uani 1 1 d .
H8 H -0.1560 0.0622 0.2553 0.036 Uiso 1 1 calc R
C9 C -0.1573(3) 0.2184(3) 0.21662(18) 0.0310(9) Uani 1 1 d .
H9 H -0.2151 0.2451 0.2121 0.037 Uiso 1 1 calc R
C10 C -0.0906(2) 0.2743(3) 0.20007(16) 0.0234(7) Uani 1 1 d .
H10 H -0.0954 0.3455 0.1836 0.028 Uiso 1 1 calc R
C11 C 0.1610(3) 0.0794(3) 0.46411(19) 0.0324(9) Uani 1 1 d .
C12 C 0.1079(3) 0.0061(3) 0.4065(2) 0.0397(11) Uani 1 1 d .
H12X H 0.1319 0.0124 0.3699 0.060 Uiso 1 1 calc R
H12Y H 0.0449 0.0274 0.3910 0.060 Uiso 1 1 calc R
H12Z H 0.1131 -0.0683 0.4220 0.060 Uiso 1 1 calc R
C13 C 0.2590(3) 0.0431(3) 0.4851(2) 0.0381(10) Uani 1 1 d .
H13X H 0.2931 0.0771 0.5273 0.057 Uiso 1 1 calc R
H13Y H 0.2843 0.0639 0.4508 0.057 Uiso 1 1 calc R
H13Z H 0.2620 -0.0349 0.4904 0.057 Uiso 1 1 calc R
C14 C 0.1266(3) 0.0680(4) 0.5230(2) 0.0418(11) Uani 1 1 d .
H14X H 0.1277 -0.0076 0.5355 0.063 Uiso 1 1 calc R
H14Y H 0.0652 0.0950 0.5102 0.063 Uiso 1 1 calc R
H14Z H 0.1650 0.1093 0.5609 0.063 Uiso 1 1 calc R
C15 C 0.2063(3) 0.3247(3) 0.49290(17) 0.0276(8) Uani 1 1 d .
C16 C 0.2202(3) 0.4245(3) 0.4555(2) 0.0366(10) Uani 1 1 d .
H16X H 0.2499 0.4803 0.4875 0.055 Uiso 1 1 calc R
H16Y H 0.1622 0.4509 0.4264 0.055 Uiso 1 1 calc R
H16Z H 0.2575 0.4059 0.4286 0.055 Uiso 1 1 calc R
C17 C 0.2984(3) 0.2858(4) 0.5371(2) 0.0421(11) Uani 1 1 d .
H17X H 0.3298 0.3442 0.5663 0.063 Uiso 1 1 calc R
H17Y H 0.3331 0.2630 0.5092 0.063 Uiso 1 1 calc R
H17Z H 0.2913 0.2253 0.5642 0.063 Uiso 1 1 calc R
C18 C 0.1494(3) 0.3531(4) 0.5364(2) 0.0465(12) Uani 1 1 d .
H18X H 0.1382 0.2882 0.5582 0.070 Uiso 1 1 calc R
H18Y H 0.0924 0.3837 0.5085 0.070 Uiso 1 1 calc R
H18Z H 0.1814 0.4054 0.5702 0.070 Uiso 1 1 calc R
C19 C 0.1200(3) 0.1231(3) 0.15723(18) 0.0261(8) Uani 1 1 d .
C20 C 0.0495(4) 0.1136(5) 0.0901(3) 0.089(3) Uani 1 1 d .
H20X H 0.0492 0.1786 0.0643 0.134 Uiso 1 1 calc R
H20Y H -0.0091 0.1046 0.0953 0.134 Uiso 1 1 calc R
H20Z H 0.0622 0.0515 0.0667 0.134 Uiso 1 1 calc R
C21 C 0.2110(4) 0.1405(5) 0.1505(4) 0.087(2) Uani 1 1 d .
H21X H 0.2281 0.0767 0.1309 0.131 Uiso 1 1 calc R
H21Y H 0.2552 0.1538 0.1944 0.131 Uiso 1 1 calc R
H21Z H 0.2084 0.2024 0.1216 0.131 Uiso 1 1 calc R
C22 C 0.1240(5) 0.0195(4) 0.1939(3) 0.085(2) Uani 1 1 d .
H22X H 0.0633 -0.0032 0.1897 0.127 Uiso 1 1 calc R
H22Y H 0.1590 0.0296 0.2410 0.127 Uiso 1 1 calc R
H22Z H 0.1523 -0.0355 0.1750 0.127 Uiso 1 1 calc R
C23 C 0.0958(3) 0.3711(3) 0.17377(18) 0.0264(8) Uani 1 1 d .
C24 C 0.0824(3) 0.4504(3) 0.2252(2) 0.0319(9) Uani 1 1 d .
H24X H 0.0842 0.5239 0.2096 0.048 Uiso 1 1 calc R
H24Y H 0.1302 0.4405 0.2680 0.048 Uiso 1 1 calc R
H24Z H 0.0244 0.4371 0.2305 0.048 Uiso 1 1 calc R
C25 C 0.1883(3) 0.3915(4) 0.1693(2) 0.0441(12) Uani 1 1 d .
H25X H 0.1954 0.3497 0.1325 0.066 Uiso 1 1 calc R
H25Y H 0.2341 0.3701 0.2110 0.066 Uiso 1 1 calc R
H25Z H 0.1948 0.4678 0.1613 0.066 Uiso 1 1 calc R
C26 C 0.0241(3) 0.3911(4) 0.1061(2) 0.0406(11) Uani 1 1 d .
H26X H 0.0261 0.4663 0.0935 0.061 Uiso 1 1 calc R
H26Y H -0.0349 0.3749 0.1088 0.061 Uiso 1 1 calc R
H26Z H 0.0353 0.3450 0.0726 0.061 Uiso 1 1 calc R
C27 C 0.5264(3) 0.2318(4) 0.1912(2) 0.0372(10) Uani 1 1 d .
H27 H 0.5649 0.1749 0.2196 0.045 Uiso 1 1 calc R
C28 C 0.6623(3) 0.2818(4) 0.4136(2) 0.0414(11) Uani 1 1 d .
H28 H 0.6674 0.2209 0.3847 0.050 Uiso 1 1 calc R
Cl1 Cl 0.59584(8) 0.33633(9) 0.18129(6) 0.0430(3) Uani 1 1 d .
Cl2 Cl 0.45276(9) 0.27908(12) 0.23046(7) 0.0586(4) Uani 1 1 d .
Cl3 Cl 0.46599(10) 0.17598(13) 0.11348(7) 0.0661(4) Uani 1 1 d .
Cl4 Cl 0.75456(10) 0.27630(10) 0.48682(6) 0.0549(3) Uani 1 1 d .
Cl5 Cl 0.66444(10) 0.40180(11) 0.37047(6) 0.0612(4) Uani 1 1 d .
Cl6 Cl 0.56187(12) 0.2678(2) 0.42804(9) 0.1064(7) Uani 1 1 d .

loop_
_atom_site_aniso_label
_atom_site_aniso_U_11
_atom_site_aniso_U_22
_atom_site_aniso_U_33
_atom_site_aniso_U_23
_atom_site_aniso_U_13
_atom_site_aniso_U_12
I1 0.01832(12) 0.02747(13) 0.03531(14) 0.00148(10) 0.00867(10) -0.00057(10)
I2 0.03115(14) 0.02621(12) 0.03498(14) -0.00142(10) 0.01013(11) -0.00687(11)
Pd1 0.01678(13) 0.01875(12) 0.01715(12) 0.00097(10) 0.00511(10) -0.00074(10)
Fe1 0.0170(2) 0.0220(2) 0.0193(2) -0.00297(19) 0.00607(19) -0.0017(2)
P1 0.0218(5) 0.0226(4) 0.0164(4) 0.0014(3) 0.0037(3) -0.0042(4)
P2 0.0210(5) 0.0193(4) 0.0178(4) 0.0001(3) 0.0075(3) 0.0024(4)
C1 0.0238(19) 0.0254(18) 0.0147(15) -0.0004(13) 0.0063(14) -0.0016(15)
C2 0.0243(19) 0.0260(18) 0.0171(16) -0.0049(14) 0.0043(14) 0.0001(15)
C3 0.027(2) 0.036(2) 0.0227(18) -0.0107(16) 0.0060(16) 0.0046(17)
C4 0.025(2) 0.049(3) 0.029(2) -0.0102(18) 0.0156(17) -0.0037(19)
C5 0.027(2) 0.038(2) 0.0217(18) -0.0014(15) 0.0106(16) -0.0103(17)
C6 0.0219(18) 0.0230(17) 0.0174(16) -0.0036(13) 0.0050(14) -0.0007(14)
C7 0.028(2) 0.0231(18) 0.0285(19) -0.0049(15) 0.0105(16) -0.0008(16)
C8 0.030(2) 0.034(2) 0.027(2) -0.0127(16) 0.0104(17) -0.0129(17)
C9 0.0190(19) 0.045(2) 0.0262(19) -0.0097(17) 0.0042(15) -0.0015(18)
C10 0.0203(18) 0.0289(19) 0.0171(16) -0.0026(14) 0.0010(14) 0.0035(15)
C11 0.036(2) 0.029(2) 0.029(2) 0.0111(16) 0.0063(18) -0.0065(18)
C12 0.049(3) 0.0212(19) 0.042(2) 0.0068(17) 0.007(2) -0.0037(19)
C13 0.036(2) 0.034(2) 0.043(2) 0.0156(19) 0.010(2) 0.0056(19)
C14 0.045(3) 0.046(3) 0.033(2) 0.0184(19) 0.012(2) -0.007(2)
C15 0.028(2) 0.034(2) 0.0173(17) -0.0050(15) 0.0022(15) -0.0087(17)
C16 0.042(3) 0.026(2) 0.037(2) -0.0083(17) 0.0057(19) -0.0139(19)
C17 0.035(2) 0.048(3) 0.030(2) -0.0012(19) -0.0069(18) -0.008(2)
C18 0.051(3) 0.058(3) 0.035(2) -0.017(2) 0.019(2) -0.014(3)
C19 0.027(2) 0.0268(19) 0.0267(19) -0.0079(15) 0.0120(16) 0.0049(16)
C20 0.095(5) 0.086(4) 0.050(3) -0.048(3) -0.023(3) 0.046(4)
C21 0.072(4) 0.079(4) 0.144(6) -0.069(4) 0.079(4) -0.023(4)
C22 0.169(7) 0.027(3) 0.092(5) 0.008(3) 0.090(5) 0.037(4)
C23 0.030(2) 0.0238(18) 0.0281(19) 0.0031(15) 0.0127(16) 0.0004(16)
C24 0.039(2) 0.0220(18) 0.036(2) -0.0018(16) 0.0149(19) -0.0045(17)
C25 0.045(3) 0.037(2) 0.060(3) 0.021(2) 0.030(2) 0.006(2)
C26 0.050(3) 0.036(2) 0.030(2) 0.0102(18) 0.005(2) 0.005(2)
C27 0.031(2) 0.043(2) 0.036(2) -0.0004(19) 0.0108(19) 0.002(2)
C28 0.038(3) 0.050(3) 0.038(2) -0.011(2) 0.015(2) 0.000(2)
Cl1 0.0425(7) 0.0432(6) 0.0474(6) 0.0035(5) 0.0204(5) 0.0011(5)
Cl2 0.0486(8) 0.0781(10) 0.0598(8) -0.0082(7) 0.0325(7) -0.0018(7)
Cl3 0.0634(9) 0.0752(10) 0.0547(8) -0.0263(7) 0.0134(7) -0.0115(8)
Cl4 0.0621(9) 0.0426(7) 0.0455(7) 0.0017(5) -0.0012(6) 0.0034(6)
Cl5 0.0729(10) 0.0507(7) 0.0460(7) 0.0049(6) 0.0012(6) 0.0042(7)
Cl6 0.0585(11) 0.192(2) 0.0832(13) 0.0016(13) 0.0432(10) -0.0123(13)

loop_
_atom_type_symbol
_atom_type_description
_atom_type_scat_dispersion_real
_atom_type_scat_dispersion_imag
_atom_type_scat_source
C C 0.0033 0.0016 'International Tables Vol C Tables 4.2.6.8 and 6.1.1.4'
H H 0.0000 0.0000 'International Tables Vol C Tables 4.2.6.8 and 6.1.1.4'
P P 0.1023 0.0942 'International Tables Vol C Tables 4.2.6.8 and 6.1.1.4'
Cl Cl 0.1484 0.1585 'International Tables Vol C Tables 4.2.6.8 and 6.1.1.4'
Fe Fe 0.3463 0.8444 'International Tables Vol C Tables 4.2.6.8 and 6.1.1.4'
Pd Pd -0.9988 1.0072 'International Tables Vol C Tables 4.2.6.8 and 6.1.1.4'
I I -0.4742 1.8119 'International Tables Vol C Tables 4.2.6.8 and 6.1.1.4'

loop_
_geom_angle_atom_site_label_1
_geom_angle_atom_site_label_2
_geom_angle_atom_site_label_3
_geom_angle
P1 Pd1 P2 162.13(4)
P1 Pd1 I1 96.93(3)
P2 Pd1 I1 100.94(3)
P1 Pd1 Fe1 80.65(3)
P2 Pd1 Fe1 81.49(3)
I1 Pd1 Fe1 177.084(15)
C9 Fe1 C2 133.82(16)
C9 Fe1 C4 93.68(16)
C2 Fe1 C4 66.68(16)
C9 Fe1 C8 40.12(16)
C2 Fe1 C8 165.85(15)
C4 Fe1 C8 99.52(16)
C9 Fe1 C7 67.11(16)
C2 Fe1 C7 154.12(15)
C4 Fe1 C7 134.82(16)
C8 Fe1 C7 39.65(15)
C9 Fe1 C3 98.81(16)
C2 Fe1 C3 39.42(14)
C4 Fe1 C3 40.05(16)
C8 Fe1 C3 127.43(16)
C7 Fe1 C3 165.74(15)
C9 Fe1 C10 39.86(15)
C2 Fe1 C10 116.66(14)
C4 Fe1 C10 122.85(16)
C8 Fe1 C10 67.30(15)
C7 Fe1 C10 67.52(15)
C3 Fe1 C10 103.46(15)
C9 Fe1 C5 122.99(15)
C2 Fe1 C5 67.62(15)
C4 Fe1 C5 39.83(16)
C8 Fe1 C5 104.21(15)
C7 Fe1 C5 117.47(16)
C3 Fe1 C5 67.51(16)
C10 Fe1 C5 161.13(15)
C9 Fe1 C1 160.51(15)
C2 Fe1 C1 41.00(13)
C4 Fe1 C1 66.88(15)
C8 Fe1 C1 138.10(15)
C7 Fe1 C1 125.34(15)
C3 Fe1 C1 67.60(14)
C10 Fe1 C1 153.89(14)
C5 Fe1 C1 39.86(14)
C9 Fe1 C6 66.80(14)
C2 Fe1 C6 125.30(14)
C4 Fe1 C6 160.40(15)
C8 Fe1 C6 67.06(14)
C7 Fe1 C6 40.45(13)
C3 Fe1 C6 137.51(15)
C10 Fe1 C6 39.79(13)
C5 Fe1 C6 154.32(15)
C1 Fe1 C6 132.68(14)
C9 Fe1 Pd1 132.78(11)
C2 Fe1 Pd1 76.83(11)
C4 Fe1 Pd1 133.51(12)
C8 Fe1 Pd1 116.73(12)
C7 Fe1 Pd1 77.29(11)
C3 Fe1 Pd1 115.81(11)
C10 Fe1 Pd1 98.54(10)
C5 Fe1 Pd1 100.32(11)
C1 Fe1 Pd1 66.70(10)
C6 Fe1 Pd1 65.98(10)
C1 P1 C11 109.64(18)
C1 P1 C15 105.03(17)
C11 P1 C15 114.49(17)
C1 P1 Pd1 87.91(11)
C11 P1 Pd1 113.15(14)
C15 P1 Pd1 122.02(12)
C6 P2 C23 109.51(17)
C6 P2 C19 106.53(17)
C23 P2 C19 114.24(17)
C6 P2 Pd1 86.75(11)
C23 P2 Pd1 113.95(12)
C19 P2 Pd1 121.26(12)
C5 C1 C2 105.4(3)
C5 C1 P1 132.8(3)
C2 C1 P1 121.1(3)
C5 C1 Fe1 68.6(2)
C2 C1 Fe1 67.36(18)
P1 C1 Fe1 120.91(18)
C3 C2 C1 109.4(3)
C3 C2 Fe1 70.9(2)
C1 C2 Fe1 71.64(19)
C2 C3 C4 107.4(4)
C2 C3 Fe1 69.7(2)
C4 C3 Fe1 69.4(2)
C5 C4 C3 109.5(4)
C5 C4 Fe1 70.8(2)
C3 C4 Fe1 70.5(2)
C4 C5 C1 108.3(4)
C4 C5 Fe1 69.4(2)
C1 C5 Fe1 71.5(2)
C10 C6 C7 105.6(3)
C10 C6 P2 130.2(3)
C7 C6 P2 123.4(3)
C10 C6 Fe1 67.79(19)
C7 C6 Fe1 67.16(19)
P2 C6 Fe1 121.79(17)
C8 C7 C6 108.8(3)
C8 C7 Fe1 70.1(2)
C6 C7 Fe1 72.4(2)
C7 C8 C9 108.1(4)
C7 C8 Fe1 70.2(2)
C9 C8 Fe1 69.5(2)
C10 C9 C8 108.8(4)
C10 C9 Fe1 70.9(2)
C8 C9 Fe1 70.3(2)
C9 C10 C6 108.6(3)
C9 C10 Fe1 69.3(2)
C6 C10 Fe1 72.4(2)
C13 C11 C14 109.7(3)
C13 C11 C12 106.7(4)
C14 C11 C12 110.4(3)
C13 C11 P1 110.5(3)
C14 C11 P1 112.6(3)
C12 C11 P1 106.6(3)
C17 C15 C16 107.7(3)
C17 C15 C18 109.5(3)
C16 C15 C18 110.1(4)
C17 C15 P1 110.5(3)
C16 C15 P1 108.6(2)
C18 C15 P1 110.4(3)
C20 C19 C22 108.5(5)
C20 C19 C21 110.5(5)
C22 C19 C21 107.4(5)
C20 C19 P2 112.0(3)
C22 C19 P2 107.9(3)
C21 C19 P2 110.3(3)
C25 C23 C26 109.9(3)
C25 C23 C24 107.6(3)
C26 C23 C24 109.2(3)
C25 C23 P2 108.4(3)
C26 C23 P2 114.7(3)
C24 C23 P2 106.7(2)
Cl2 C27 Cl3 110.1(2)
Cl2 C27 Cl1 110.6(2)
Cl3 C27 Cl1 110.2(2)
Cl6 C28 Cl4 112.5(3)
Cl6 C28 Cl5 111.0(3)
Cl4 C28 Cl5 110.0(3)

loop_
_geom_bond_atom_site_label_1
_geom_bond_atom_site_label_2
_geom_bond_distance
I1 Pd1 2.5843(4)
Pd1 P1 2.2827(9)
Pd1 P2 2.2966(9)
Pd1 Fe1 2.9205(6)
Fe1 C9 2.056(4)
Fe1 C2 2.057(3)
Fe1 C4 2.058(4)
Fe1 C8 2.066(4)
Fe1 C7 2.067(4)
Fe1 C3 2.072(4)
Fe1 C10 2.077(3)
Fe1 C5 2.077(4)
Fe1 C1 2.116(3)
Fe1 C6 2.138(3)
P1 C1 1.791(4)
P1 C11 1.872(4)
P1 C15 1.887(4)
P2 C6 1.792(4)
P2 C23 1.875(4)
P2 C19 1.883(4)
C1 C5 1.430(5)
C1 C2 1.462(5)
C2 C3 1.393(5)
C3 C4 1.414(6)
C4 C5 1.409(6)
C6 C10 1.435(5)
C6 C7 1.456(5)
C7 C8 1.402(5)
C8 C9 1.414(6)
C9 C10 1.409(5)
C11 C13 1.536(6)
C11 C14 1.537(6)
C11 C12 1.538(6)
C15 C17 1.530(6)
C15 C16 1.536(5)
C15 C18 1.538(6)
C19 C20 1.499(6)
C19 C22 1.503(6)
C19 C21 1.515(6)
C23 C25 1.525(6)
C23 C26 1.531(5)
C23 C24 1.545(5)
C27 Cl2 1.754(4)
C27 Cl3 1.759(4)
C27 Cl1 1.766(5)
C28 Cl6 1.732(5)
C28 Cl4 1.749(5)
C28 Cl5 1.766(5)
